data_1558782
loop_
_publ_author_name
'Zeng, Min'
'Ren, Ang'
'Wu, Wubin'
'Zhao, Yong Sheng'
'Zhan, Chuanlang'
'Yao, Jiannian'

_publ_section_title
;
 Lanthanide MOFs for Inducing Molecular Chirality of Achiral Stilbazolium
 with Strong Circularly Polarized Luminescence and Efficient Energy
 Transfer for Color Tuning
;
_journal_name_full 'Chemical Science'
_journal_paper_doi 10.1039/D0SC02856H
_journal_year 2020
_chemical_formula_moiety '0.25(C36 H20 O28 Tb4)'
_chemical_formula_sum 'C9 H5 O7 Tb'
_chemical_formula_weight 384.05
_space_group_crystal_system tetragonal
_space_group_IT_number 95
_space_group_name_Hall 'P 4cw 2c'
_space_group_name_H-M_alt 'P 43 2 2'
_atom_sites_solution_hydrogens mixed
_audit_creation_date 2019-11-15
_audit_creation_method
;
Olex2 1.2
(compiled 2018.05.29 svn.r3508 for OlexSys, GUI svn.r5506)
;
_audit_update_record
;
2019-11-18 deposited with the CCDC.	2020-08-04 downloaded from the CCDC.
;
_cell_angle_alpha 90
_cell_angle_beta 90
_cell_angle_gamma 90
_cell_formula_units_Z 4
_cell_length_a 10.2191(2)
_cell_length_b 10.2191(2)
_cell_length_c 14.3738(5)
_cell_measurement_reflns_used 4119
_cell_measurement_temperature 169.97(10)
_cell_measurement_theta_max 73.6750
_cell_measurement_theta_min 3.0040
_cell_volume 1501.06(7)
_computing_cell_refinement 'CrysAlisPro 1.171.40.14e (Rigaku OD, 2018)'
_computing_data_collection 'CrysAlisPro 1.171.40.14e (Rigaku OD, 2018)'
_computing_data_reduction 'CrysAlisPro 1.171.40.14e (Rigaku OD, 2018)'
_computing_molecular_graphics 'Olex2 (Dolomanov et al., 2009)'
_computing_publication_material 'Olex2 (Dolomanov et al., 2009)'
_computing_structure_refinement 'ShelXL (Sheldrick, 2015)'
_computing_structure_solution 'SHELXT 2018/2 (Sheldrick, 2018)'
_diffrn_ambient_environment N~2~
_diffrn_ambient_temperature 169.97(10)
_diffrn_detector 'CCD plate'
_diffrn_detector_type HyPix
_diffrn_measured_fraction_theta_full 1.000
_diffrn_measured_fraction_theta_max 0.969
_diffrn_measurement_details
;
List of Runs (angles in degrees, time in seconds):

  # Type    Start    End  Width  t~exp~   \w     \q     \k     \f   Frames
#--------------------------------------------------------------------------
  1  \w     11.00  91.00   0.50    0.13    --   46.95-117.00  78.00  160
  2  \w   -168.00 -86.00   0.50    0.53    --  -99.00 -45.00 150.00  164
  3  \w     82.00 169.00   0.50    0.53    --  103.25 117.00 166.00  174
  4  \w     32.00 116.00   0.50    0.53    --  103.25 -45.00 150.00  168
  5  \w   -119.00 -71.00   0.50    0.13    --  -46.95-125.00-120.00   96
  6  \w     34.00 119.00   0.50    0.13    --   46.95  45.00 -59.00  170
  7  \w   -168.00 -86.00   0.50    0.53    --  -99.00 -45.00   0.00  164
  8  \w     91.00 169.00   0.50    0.53    --  103.25  45.00-180.00  156
  9  \w     32.00  92.00   0.50    0.13    --   46.95  57.00  60.00  120
;
_diffrn_measurement_device 'four-circle diffractometer'
_diffrn_measurement_device_type 'XtaLAB Synergy R, HyPix'
_diffrn_measurement_method '\w scans'
_diffrn_orient_matrix_type 'CrysAlisPro convention (1999,Acta A55,543-557)'
_diffrn_orient_matrix_UB_11 -0.0626153000
_diffrn_orient_matrix_UB_12 0.1118369000
_diffrn_orient_matrix_UB_13 0.0563954000
_diffrn_orient_matrix_UB_21 -0.0564280000
_diffrn_orient_matrix_UB_22 0.0584394000
_diffrn_orient_matrix_UB_23 -0.0902703000
_diffrn_orient_matrix_UB_31 -0.1250730000
_diffrn_orient_matrix_UB_32 -0.0823723000
_diffrn_orient_matrix_UB_33 0.0125045000
_diffrn_radiation_monochromator mirror
_diffrn_radiation_probe x-ray
_diffrn_radiation_type CuK\a
_diffrn_radiation_wavelength 1.54184
_diffrn_reflns_av_R_equivalents 0.0611
_diffrn_reflns_av_unetI/netI 0.0339
_diffrn_reflns_Laue_measured_fraction_full 1.000
_diffrn_reflns_Laue_measured_fraction_max 0.969
_diffrn_reflns_limit_h_max 11
_diffrn_reflns_limit_h_min -12
_diffrn_reflns_limit_k_max 12
_diffrn_reflns_limit_k_min -12
_diffrn_reflns_limit_l_max 17
_diffrn_reflns_limit_l_min -16
_diffrn_reflns_number 7117
_diffrn_reflns_point_group_measured_fraction_full 0.997
_diffrn_reflns_point_group_measured_fraction_max 0.953
_diffrn_reflns_theta_full 67.684
_diffrn_reflns_theta_max 75.165
_diffrn_reflns_theta_min 4.326
_diffrn_source 'Rotating-anode X-ray tube'
_diffrn_source_type 'PhotonJet R (Cu) X-ray Source'
_exptl_absorpt_coefficient_mu 23.354
_exptl_absorpt_correction_T_max 1.00000
_exptl_absorpt_correction_T_min 0.19424
_exptl_absorpt_correction_type multi-scan
_exptl_absorpt_process_details
;
CrysAlisPro 1.171.40.14e (Rigaku Oxford Diffraction, 2018)
Empirical absorption correction using spherical harmonics,
 implemented in SCALE3 ABSPACK scaling algorithm.
;
_exptl_crystal_colour colourless
_exptl_crystal_density_diffrn 1.699
_exptl_crystal_description needle
_exptl_crystal_F_000 720
_exptl_crystal_size_max 0.2
_exptl_crystal_size_mid 0.05
_exptl_crystal_size_min 0.05
_refine_diff_density_max 1.061
_refine_diff_density_min -0.900
_refine_diff_density_rms 0.148
_refine_ls_abs_structure_details
;
 Refined as an inversion twin.
;
_refine_ls_abs_structure_Flack 0.11(3)
_refine_ls_extinction_method none
_refine_ls_goodness_of_fit_ref 1.178
_refine_ls_hydrogen_treatment constr
_refine_ls_matrix_type full
_refine_ls_number_parameters 104
_refine_ls_number_reflns 1490
_refine_ls_number_restraints 36
_refine_ls_restrained_S_all 1.176
_refine_ls_R_factor_all 0.0576
_refine_ls_R_factor_gt 0.0536
_refine_ls_shift/su_max 0.001
_refine_ls_shift/su_mean 0.000
_refine_ls_structure_factor_coef Fsqd
_refine_ls_weighting_details 'w=1/[\s^2^(Fo^2^)+(0.0218P)^2^+15.9645P] where P=(Fo^2^+2Fc^2^)/3'
_refine_ls_weighting_scheme calc
_refine_ls_wR_factor_gt 0.1210
_refine_ls_wR_factor_ref 0.1272
_reflns_Friedel_coverage 0.599
_reflns_Friedel_fraction_full 0.992
_reflns_Friedel_fraction_max 0.928
_reflns_number_gt 1446
_reflns_number_total 1490
_reflns_threshold_expression 'I > 2\s(I)'
_cod_data_source_file d0sc02856h2.cif
_cod_data_source_block tx1606-a_sq
_cod_original_cell_volume 1501.06(8)
_cod_database_code 1558782
_shelx_shelxl_version_number 2018/3
_chemical_oxdiff_formula TbCHO
_shelx_space_group_comment
;
The symmetry employed for this shelxl refinement is uniquely defined
by the following loop, which should always be used as a source of
symmetry information in preference to the above space-group names.
They are only intended as comments.
;
_reflns_odcompleteness_completeness 100.00
_reflns_odcompleteness_iscentric 1
_reflns_odcompleteness_theta 66.97
_olex2_refinement_description
;
1. Twinned data refinement
 Scales: 0.89(3)
 0.11(3)
2. Fixed Uiso
 At 1.2 times of:
  All C(H) groups
 At 1.5 times of:
  All O(H,H) groups
3. Uiso/Uaniso restraints and constraints
O3A \\sim O3 \\sim O2 \\sim O2A: within 1.7A with sigma of 0.02 and sigma for
terminal atoms of 0.04
Uanis(O2) \\sim Ueq, Uanis(O2A) \\sim Ueq, Uanis(O3A) \\sim Ueq, Uanis(O3)
\\sim Ueq: with sigma of 0.01 and sigma for terminal atoms of 0.02
4. Others
 Sof(O2A)=Sof(O3A)=1-FVAR(1)
 Sof(O2)=Sof(O3)=FVAR(1)
 Fixed Sof: O4(0.5) H4A(0.5) H4B(0.5)
5.a Riding coordinates:
 O4(H4A,H4B)
5.b Aromatic/amide H refined with riding coordinates:
 C2(H2), C4(H4)
;
_olex2_submission_special_instructions 'No special instructions were received'
_oxdiff_exptl_absorpt_empirical_details
;
Empirical correction (ABSPACK) includes:
- Absorption correction using spherical harmonics
- Frame scaling
;
_oxdiff_exptl_absorpt_empirical_full_max 3.653
_oxdiff_exptl_absorpt_empirical_full_min 0.573

loop_
_space_group_symop_operation_xyz
'x, y, z'
'-y, x, z+3/4'
'-x, -y, z+1/2'
'y, -x, z+1/4'
'x, -y, -z+1/2'
'-x, y, -z'
'y, x, -z+1/4'
'-y, -x, -z+3/4'

loop_
_atom_site_label
_atom_site_type_symbol
_atom_site_fract_x
_atom_site_fract_y
_atom_site_fract_z
_atom_site_U_iso_or_equiv
_atom_site_adp_type
_atom_site_occupancy
_atom_site_site_symmetry_order
_atom_site_calc_flag
_atom_site_refinement_flags_posn
_atom_site_refinement_flags_adp
_atom_site_refinement_flags_occupancy
_atom_site_disorder_assembly
_atom_site_disorder_group
Tb1 Tb 0.14509(7) 0.85491(7) 0.375000 0.0361(3) Uani 1 2 d S T P . .
O1 O 0.0745(11) 0.8979(17) 0.5909(13) 0.117(7) Uani 1 1 d . . . . .
O2 O 0.233(3) 0.933(3) 0.5154(18) 0.060(7) Uani 0.53(4) 1 d . U . A 1
O3 O 0.331(2) 0.901(3) 0.2997(17) 0.046(6) Uani 0.53(4) 1 d . U . A 1
O4 O 0.323(5) 0.701(4) 0.347(2) 0.123(15) Uani 0.5 1 d . . . A .
H4A H 0.383278 0.663898 0.378441 0.185 Uiso 0.5 1 d R . . . .
H4B H 0.337638 0.684708 0.290291 0.185 Uiso 0.5 1 d R . . . .
C1 C 0.467(2) 1.000000 0.750000 0.063(7) Uani 1 2 d S T P . .
C2 C 0.3985(13) 0.9593(17) 0.6709(9) 0.048(4) Uani 1 1 d . . . . .
H2 H 0.442990 0.931171 0.618114 0.057 Uiso 1 1 calc R . . . .
C3 C 0.2638(14) 0.9617(16) 0.6728(10) 0.047(4) Uani 1 1 d . . . . .
C4 C 0.1974(19) 1.000000 0.750000 0.050(5) Uani 1 2 d S T P . .
H4 H 0.106372 0.999999 0.750001 0.060 Uiso 1 2 calc RS T P . .
C5 C 0.1904(17) 0.915(2) 0.5879(12) 0.063(5) Uani 1 1 d . . . . .
C6 C 0.385(2) 1.000000 0.250000 0.067(7) Uani 1 2 d S T P . .
O2A O 0.270(3) 0.879(4) 0.509(2) 0.063(8) Uani 0.47(4) 1 d . U . A 2
O3A O 0.331(2) 0.965(3) 0.3228(18) 0.039(6) Uani 0.47(4) 1 d . U . A 2

loop_
_atom_site_aniso_label
_atom_site_aniso_U_11
_atom_site_aniso_U_22
_atom_site_aniso_U_33
_atom_site_aniso_U_23
_atom_site_aniso_U_13
_atom_site_aniso_U_12
Tb1 0.0405(4) 0.0405(4) 0.0274(5) 0.0014(4) 0.0014(4) 0.0057(5)
O1 0.029(6) 0.146(16) 0.178(18) -0.048(12) -0.034(8) -0.010(7)
O2 0.073(11) 0.066(11) 0.041(9) -0.012(9) -0.021(9) 0.002(9)
O3 0.026(8) 0.062(11) 0.050(10) 0.003(8) -0.001(7) -0.004(8)
O4 0.15(3) 0.10(3) 0.12(4) 0.02(2) 0.07(3) 0.09(2)
C1 0.030(11) 0.11(2) 0.044(12) -0.024(13) 0.000 0.000
C2 0.029(6) 0.087(11) 0.027(6) -0.012(7) -0.001(5) -0.024(7)
C3 0.032(7) 0.061(10) 0.048(8) 0.019(7) -0.003(6) -0.008(6)
C4 0.015(8) 0.074(15) 0.060(13) 0.006(12) 0.000 0.000
C5 0.054(10) 0.082(12) 0.053(10) 0.011(9) -0.026(8) 0.015(8)
C6 0.050(15) 0.086(19) 0.064(16) 0.023(14) 0.000 0.000
O2A 0.065(11) 0.076(13) 0.048(10) -0.010(10) -0.013(9) 0.008(10)
O3A 0.020(8) 0.053(11) 0.042(10) 0.005(9) 0.005(7) -0.002(8)

loop_
_atom_type_symbol
_atom_type_description
_atom_type_scat_dispersion_real
_atom_type_scat_dispersion_imag
_atom_type_scat_source
C C 0.0181 0.0091 'International Tables Vol C Tables 4.2.6.8 and 6.1.1.4'
H H 0.0000 0.0000 'International Tables Vol C Tables 4.2.6.8 and 6.1.1.4'
O O 0.0492 0.0322 'International Tables Vol C Tables 4.2.6.8 and 6.1.1.4'
Tb Tb -9.1472 9.1891 'International Tables Vol C Tables 4.2.6.8 and 6.1.1.4'

loop_
_geom_angle_atom_site_label_1
_geom_angle_atom_site_label_2
_geom_angle_atom_site_label_3
_geom_angle
_geom_angle_site_symmetry_1
_geom_angle_site_symmetry_3
_geom_angle_publ_flag
O1 Tb1 O1 71.5(8) 2_664 6_556 ?
O1 Tb1 O2 97.0(10) 6_556 . ?
O1 Tb1 O2 97.0(10) 2_664 8_665 ?
O1 Tb1 O2 85.6(10) 2_664 . ?
O1 Tb1 O2 85.6(10) 6_556 8_665 ?
O1 Tb1 O4 136.5(11) 2_664 . ?
O1 Tb1 O4 150.6(14) 2_664 8_665 ?
O1 Tb1 O4 136.5(11) 6_556 8_665 ?
O1 Tb1 O4 150.6(14) 6_556 . ?
O2 Tb1 O2 176.8(19) . 8_665 ?
O2 Tb1 O4 94.4(16) . . ?
O2 Tb1 O4 94.4(16) 8_665 8_665 ?
O2 Tb1 O4 82.5(16) . 8_665 ?
O2 Tb1 O4 82.5(16) 8_665 . ?
O3 Tb1 O1 81.8(9) . 2_664 ?
O3 Tb1 O1 151.4(8) . 6_556 ?
O3 Tb1 O1 151.4(8) 8_665 2_664 ?
O3 Tb1 O1 81.8(9) 8_665 6_556 ?
O3 Tb1 O2 91.2(11) . . ?
O3 Tb1 O2 87.4(9) . 8_665 ?
O3 Tb1 O2 87.4(9) 8_665 . ?
O3 Tb1 O2 91.2(11) 8_665 8_665 ?
O3 Tb1 O3 126.1(15) . 8_665 ?
O3 Tb1 O4 54.7(13) 8_665 8_665 ?
O3 Tb1 O4 54.7(13) . . ?
O3 Tb1 O4 71.7(12) . 8_665 ?
O3 Tb1 O4 71.7(12) 8_665 . ?
O3 Tb1 O2A 78.7(10) . 8_665 ?
O3 Tb1 O2A 85.0(11) 8_665 8_665 ?
O3 Tb1 O3A 18.4(6) 8_665 8_665 ?
O3 Tb1 O3A 137.3(12) . 8_665 ?
O4 Tb1 O4 20.5(13) . 8_665 ?
O2A Tb1 O1 109.4(10) . 6_556 ?
O2A Tb1 O1 100.0(11) 8_665 6_556 ?
O2A Tb1 O4 65.8(16) 8_665 . ?
O2A Tb1 O4 78.2(16) . . ?
O2A Tb1 O3A 94.9(10) . 8_665 ?
O2A Tb1 O3A 76.6(10) 8_665 8_665 ?
O2A Tb1 O3A 76.6(10) . . ?
O2A Tb1 O3A 94.9(10) 8_665 . ?
O3A Tb1 O1 139.4(8) . 6_556 ?
O3A Tb1 O1 67.9(8) 8_665 6_556 ?
O3A Tb1 O4 83.4(13) 8_665 . ?
O3A Tb1 O4 69.6(14) . . ?
O3A Tb1 O3A 152.8(14) . 8_665 ?
C5 O1 Tb1 169.6(17) . 4_465 ?
C5 O2 Tb1 126(2) . . ?
C6 O3 Tb1 139(2) . . ?
O4 O4 Tb1 79.8(6) 8_665 . ?
C2 C1 C2 119.9(19) 5_576 . ?
C2 C1 C6 120.1(10) 5_576 3_675 ?
C2 C1 C6 120.1(10) . 3_675 ?
C3 C2 C1 118.6(15) . . ?
C2 C3 C5 118.3(15) . . ?
C4 C3 C2 121.4(15) . . ?
C4 C3 C5 120.2(14) . . ?
C3 C4 C3 120.0(19) 5_576 . ?
O1 C5 C3 120.5(18) . . ?
O1 C5 O2A 123(2) . . ?
O2 C5 O1 115(2) . . ?
O2 C5 C3 120(2) . . ?
O2A C5 C3 115.9(17) . . ?
O3 C6 O3 132(3) 5_575 . ?
O3 C6 C1 113.8(13) 5_575 3_674 ?
O3 C6 C1 113.8(13) . 3_674 ?
O3A C6 O3 119.0(19) . 5_575 ?
O3A C6 O3 32.6(12) 5_575 5_575 ?
O3A C6 O3A 127(3) 5_575 . ?
C5 O2A Tb1 111.7(19) . . ?
C6 O3A Tb1 141(2) . . ?

loop_
_geom_bond_atom_site_label_1
_geom_bond_atom_site_label_2
_geom_bond_distance
_geom_bond_site_symmetry_2
_geom_bond_publ_flag
Tb1 O1 2.339(13) 6_556 ?
Tb1 O1 2.339(13) 2_664 ?
Tb1 O2 2.35(2) 8_665 ?
Tb1 O2 2.35(2) . ?
Tb1 O3 2.24(2) 8_665 ?
Tb1 O3 2.24(2) . ?
Tb1 O4 2.44(2) . ?
Tb1 O4 2.44(2) 8_665 ?
Tb1 O2A 2.32(3) . ?
Tb1 O2A 2.32(3) 8_665 ?
Tb1 O3A 2.33(2) . ?
Tb1 O3A 2.33(2) 8_665 ?
O1 C5 1.20(2) . ?
O2 C5 1.14(3) . ?
O3 C6 1.36(3) . ?
O4 O4 0.87(5) 8_665 ?
C1 C2 1.399(16) 5_576 ?
C1 C2 1.399(16) . ?
C1 C6 1.52(3) 3_675 ?
C2 C3 1.377(19) . ?
C3 C4 1.358(18) . ?
C3 C5 1.51(2) . ?
C5 O2A 1.44(4) . ?
C6 O3A 1.23(2) . ?
C6 O3A 1.23(2) 5_575 ?

loop_
_twin_individual_id
_twin_individual_mass_fraction_refined
1 0.89(3)
2 0.11(3)
